data_1512408
loop_
_publ_author_name
'Prasanta Kumar Bhaumik'
'Subrata Jana'
'Shouvik Chattopadhyay'

_publ_section_title
;
 Synthesis and characterization of square planar and square pyramidal
 copper(II) compounds with tridentate Schiff bases: Formation of a
 molecular zipper via H-bonding interaction
;
_journal_name_full
;
Inorganica Chimica Acta
;
_journal_page_first 167
_journal_page_last 177
_journal_paper_doi 10.1016/j.ica.2012.04.004
_journal_volume 390
_journal_year 2012
_chemical_formula_sum 'C12 H13 Cu N3 O6'
_chemical_formula_weight 358.80
_chemical_name_systematic
;
 ?
;
_space_group_IT_number 2
_symmetry_cell_setting triclinic
_symmetry_space_group_name_Hall '-P 1'
_symmetry_space_group_name_H-M 'P -1'
_atom_sites_solution_hydrogens geom
_atom_sites_solution_primary direct
_atom_sites_solution_secondary difmap
_audit_creation_method SHELXL-97
_cell_angle_alpha 102.229(5)
_cell_angle_beta 104.330(5)
_cell_angle_gamma 104.710(5)
_cell_formula_units_Z 2
_cell_length_a 7.725(5)
_cell_length_b 9.140(5)
_cell_length_c 11.162(5)
_cell_measurement_temperature 293(2)
_cell_volume 706.1(7)
_computing_structure_refinement 'SHELXL-97 (Sheldrick, 1997)'
_diffrn_ambient_temperature 293(2)
_diffrn_measured_fraction_theta_full 0.996
_diffrn_measured_fraction_theta_max 0.996
_diffrn_radiation_monochromator graphite
_diffrn_radiation_source 'fine-focus sealed tube'
_diffrn_radiation_type MoK\a
_diffrn_radiation_wavelength 0.71073
_diffrn_reflns_av_R_equivalents 0.0246
_diffrn_reflns_av_sigmaI/netI 0.0212
_diffrn_reflns_limit_h_max 7
_diffrn_reflns_limit_h_min -7
_diffrn_reflns_limit_k_max 9
_diffrn_reflns_limit_k_min -9
_diffrn_reflns_limit_l_max 11
_diffrn_reflns_limit_l_min -11
_diffrn_reflns_number 7266
_diffrn_reflns_theta_full 21.54
_diffrn_reflns_theta_max 21.54
_diffrn_reflns_theta_min 1.97
_exptl_absorpt_coefficient_mu 1.580
_exptl_absorpt_correction_T_max .738
_exptl_absorpt_correction_T_min .730
_exptl_absorpt_correction_type empirical
_exptl_crystal_colour red
_exptl_crystal_density_diffrn 1.688
_exptl_crystal_density_method 'not measured'
_exptl_crystal_F_000 366
_exptl_crystal_size_max .2
_exptl_crystal_size_mid .2
_exptl_crystal_size_min .2
_refine_diff_density_max 0.649
_refine_diff_density_min -0.445
_refine_diff_density_rms 0.059
_refine_ls_extinction_method none
_refine_ls_goodness_of_fit_ref 0.929
_refine_ls_hydrogen_treatment mixed
_refine_ls_matrix_type full
_refine_ls_number_parameters 215
_refine_ls_number_reflns 1628
_refine_ls_number_restraints 0
_refine_ls_restrained_S_all 0.929
_refine_ls_R_factor_all 0.0400
_refine_ls_R_factor_gt 0.0360
_refine_ls_shift/su_max 0.000
_refine_ls_shift/su_mean 0.000
_refine_ls_structure_factor_coef Fsqd
_refine_ls_weighting_details 'calc w=1/[\s^2^(Fo^2^)+(0.0638P)^2^+1.3476P] where P=(Fo^2^+2Fc^2^)/3'
_refine_ls_weighting_scheme calc
_refine_ls_wR_factor_gt 0.0945
_refine_ls_wR_factor_ref 0.0974
_reflns_number_gt 1471
_reflns_number_total 1628
_reflns_threshold_expression >2sigma(I)
_cod_data_source_file ICA-2012-390-167-177-1.cif
_cod_data_source_block 1
_cod_original_sg_symbol_H-M P-1
_cod_database_code 1512408

loop_
_symmetry_equiv_pos_as_xyz
'x, y, z'
'-x, -y, -z'

loop_
_atom_site_label
_atom_site_type_symbol
_atom_site_fract_x
_atom_site_fract_y
_atom_site_fract_z
_atom_site_U_iso_or_equiv
_atom_site_adp_type
_atom_site_occupancy
_atom_site_symmetry_multiplicity
_atom_site_calc_flag
_atom_site_refinement_flags
Cu1 Cu 0.39011(7) 0.29313(6) 0.59535(5) 0.0392(3) Uani 1 1 d .
C12 C 0.3203(6) 0.3513(6) 0.8534(4) 0.0516(12) Uani 1 1 d .
H12 H 0.3767 0.4586 0.8662 0.062 Uiso 1 1 calc R
O100 O 0.1398(5) 0.3758(5) 0.5309(5) 0.0562(10) Uani 1 1 d .
O200 O 0.5553(6) 0.5116(4) 0.6867(3) 0.0458(9) Uani 1 1 d .
O1 O 0.4531(4) 0.2730(3) 0.4355(3) 0.0441(7) Uani 1 1 d .
N1 N 0.2815(5) 0.0637(4) 0.5291(3) 0.0379(9) Uani 1 1 d .
N2 N 0.3074(5) 0.2493(4) 0.7455(3) 0.0409(9) Uani 1 1 d .
C6 C 0.2961(6) 0.0029(5) 0.4077(4) 0.0385(11) Uani 1 1 d .
C1 C 0.3872(6) 0.1229(5) 0.3614(4) 0.0387(11) Uani 1 1 d .
N3 N 0.0591(6) 0.6182(5) 0.7909(5) 0.0540(10) Uani 1 1 d .
C7 C 0.2160(6) -0.0069(5) 0.6033(5) 0.0461(12) Uani 1 1 d .
H7 H 0.1656 -0.1166 0.5801 0.055 Uiso 1 1 calc R
C8 C 0.2244(6) 0.0935(5) 0.7263(4) 0.0433(11) Uani 1 1 d .
O32 O -0.0755(7) 0.5362(6) 0.6943(5) 0.1132(17) Uani 1 1 d .
C2 C 0.4058(6) 0.0775(6) 0.2391(4) 0.0489(12) Uani 1 1 d .
H2 H 0.4647 0.1534 0.2054 0.059 Uiso 1 1 calc R
C3 C 0.3368(6) -0.0802(6) 0.1681(5) 0.0536(13) Uani 1 1 d .
H3 H 0.3481 -0.1090 0.0860 0.064 Uiso 1 1 calc R
C5 C 0.2310(6) -0.1557(5) 0.3360(5) 0.0478(12) Uani 1 1 d .
H5 H 0.1744 -0.2332 0.3692 0.057 Uiso 1 1 calc R
C11 C 0.2535(7) 0.3050(7) 0.9479(5) 0.0614(14) Uani 1 1 d .
H11 H 0.2638 0.3795 1.0226 0.074 Uiso 1 1 calc R
C4 C 0.2508(7) -0.1967(6) 0.2166(5) 0.0533(13) Uani 1 1 d .
H4 H 0.2068 -0.3024 0.1677 0.064 Uiso 1 1 calc R
C10 C 0.1720(7) 0.1475(7) 0.9292(5) 0.0643(15) Uani 1 1 d .
H10 H 0.1274 0.1132 0.9920 0.077 Uiso 1 1 calc R
C9 C 0.1560(7) 0.0397(6) 0.8171(5) 0.0575(14) Uani 1 1 d .
H9 H 0.0999 -0.0680 0.8030 0.069 Uiso 1 1 calc R
O33 O 0.0246(12) 0.6543(9) 0.8808(7) 0.217(5) Uani 1 1 d .
O31 O 0.2102(7) 0.6501(7) 0.7783(8) 0.148(3) Uani 1 1 d .
H201 H 0.536(8) 0.575(8) 0.647(6) 0.09(2) Uiso 1 1 d .
H200 H 0.647(8) 0.506(6) 0.698(5) 0.06(2) Uiso 1 1 d .
H100 H 0.137(7) 0.438(6) 0.581(5) 0.05(2) Uiso 1 1 d .
H101 H 0.137(9) 0.407(8) 0.470(7) 0.09(3) Uiso 1 1 d .

loop_
_atom_site_aniso_label
_atom_site_aniso_U_11
_atom_site_aniso_U_22
_atom_site_aniso_U_33
_atom_site_aniso_U_23
_atom_site_aniso_U_13
_atom_site_aniso_U_12
Cu1 0.0444(4) 0.0319(4) 0.0401(4) 0.0124(3) 0.0159(3) 0.0062(3)
C12 0.051(3) 0.054(3) 0.045(3) 0.013(3) 0.017(2) 0.007(2)
O100 0.062(2) 0.064(3) 0.056(3) 0.022(2) 0.025(2) 0.032(2)
O200 0.048(2) 0.037(2) 0.048(2) 0.0135(16) 0.0152(17) 0.0051(17)
O1 0.0560(19) 0.0327(18) 0.0422(17) 0.0114(14) 0.0195(15) 0.0079(14)
N1 0.034(2) 0.033(2) 0.046(2) 0.0151(18) 0.0117(17) 0.0099(16)
N2 0.037(2) 0.042(2) 0.043(2) 0.0175(19) 0.0127(17) 0.0086(17)
C6 0.034(2) 0.034(3) 0.047(3) 0.013(2) 0.008(2) 0.013(2)
C1 0.036(2) 0.037(3) 0.041(3) 0.011(2) 0.007(2) 0.015(2)
N3 0.055(3) 0.044(2) 0.058(3) 0.006(2) 0.026(2) 0.008(2)
C7 0.044(3) 0.032(3) 0.067(3) 0.023(3) 0.019(2) 0.011(2)
C8 0.038(2) 0.043(3) 0.058(3) 0.026(2) 0.018(2) 0.015(2)
O32 0.117(4) 0.119(4) 0.071(3) 0.038(3) 0.007(3) -0.005(3)
C2 0.049(3) 0.052(3) 0.048(3) 0.016(2) 0.015(2) 0.018(2)
C3 0.050(3) 0.062(4) 0.039(3) -0.001(3) 0.005(2) 0.025(3)
C5 0.042(3) 0.039(3) 0.056(3) 0.010(2) 0.009(2) 0.012(2)
C11 0.059(3) 0.076(4) 0.046(3) 0.015(3) 0.024(3) 0.014(3)
C4 0.052(3) 0.036(3) 0.056(3) -0.001(2) 0.004(2) 0.013(2)
C10 0.059(3) 0.095(5) 0.057(3) 0.041(3) 0.033(3) 0.024(3)
C9 0.054(3) 0.060(3) 0.075(4) 0.042(3) 0.031(3) 0.018(3)
O33 0.266(9) 0.180(7) 0.137(5) -0.054(5) 0.146(6) -0.043(6)
O31 0.067(3) 0.111(4) 0.276(8) 0.064(5) 0.075(4) 0.023(3)

loop_
_atom_type_symbol
_atom_type_description
_atom_type_scat_dispersion_real
_atom_type_scat_dispersion_imag
_atom_type_scat_source
C C 0.0033 0.0016 'International Tables Vol C Tables 4.2.6.8 and 6.1.1.4'
H H 0.0000 0.0000 'International Tables Vol C Tables 4.2.6.8 and 6.1.1.4'
N N 0.0061 0.0033 'International Tables Vol C Tables 4.2.6.8 and 6.1.1.4'
O O 0.0106 0.0060 'International Tables Vol C Tables 4.2.6.8 and 6.1.1.4'
Cu Cu 0.3201 1.2651 'International Tables Vol C Tables 4.2.6.8 and 6.1.1.4'

loop_
_geom_angle_atom_site_label_1
_geom_angle_atom_site_label_2
_geom_angle_atom_site_label_3
_geom_angle
N1 Cu1 O1 83.71(13)
N1 Cu1 O200 165.22(18)
O1 Cu1 O200 97.80(13)
N1 Cu1 N2 80.86(15)
O1 Cu1 N2 164.32(13)
O200 Cu1 N2 96.42(15)
N1 Cu1 O100 103.17(15)
O1 Cu1 O100 96.40(16)
O200 Cu1 O100 91.3(2)
N2 Cu1 O100 89.85(16)
N2 C12 C11 122.7(5)
C1 O1 Cu1 111.5(3)
C7 N1 C6 130.4(4)
C7 N1 Cu1 116.4(3)
C6 N1 Cu1 113.1(3)
C12 N2 C8 118.8(4)
C12 N2 Cu1 128.6(3)
C8 N2 Cu1 112.5(3)
C5 C6 N1 126.3(4)
C5 C6 C1 121.6(4)
N1 C6 C1 112.1(4)
O1 C1 C2 122.9(4)
O1 C1 C6 119.5(4)
C2 C1 C6 117.6(4)
O33 N3 O31 126.9(7)
O33 N3 O32 115.9(6)
O31 N3 O32 117.2(6)
N1 C7 C8 116.4(4)
N2 C8 C9 121.3(5)
N2 C8 C7 113.8(4)
C9 C8 C7 124.9(4)
C3 C2 C1 120.0(5)
C4 C3 C2 121.4(5)
C4 C5 C6 119.5(5)
C10 C11 C12 118.5(5)
C5 C4 C3 119.9(4)
C11 C10 C9 119.7(5)
C8 C9 C10 119.0(5)

loop_
_geom_bond_atom_site_label_1
_geom_bond_atom_site_label_2
_geom_bond_distance
Cu1 N1 1.947(4)
Cu1 O1 1.947(3)
Cu1 O200 1.964(3)
Cu1 N2 2.016(4)
Cu1 O100 2.260(4)
C12 N2 1.322(6)
C12 C11 1.380(7)
O1 C1 1.335(5)
N1 C7 1.276(5)
N1 C6 1.395(6)
N2 C8 1.351(6)
C6 C5 1.391(6)
C6 C1 1.412(6)
C1 C2 1.394(6)
N3 O33 1.107(6)
N3 O31 1.180(6)
N3 O32 1.230(6)
C7 C8 1.457(7)
C8 C9 1.376(6)
C2 C3 1.381(7)
C3 C4 1.390(7)
C5 C4 1.363(7)
C11 C10 1.363(8)
C10 C9 1.376(8)
